data_2237556
loop_
_publ_author_name
'Ambekar, Sachin P.'
'Devarajegowda, H. C.'
'ShylajaKumari, J.'
'Kumar, K. Mahesh'
'Kotresh, O.'

_publ_section_title
;
 3-(2-Bromoacetyl)phenyl benzoate
;
_journal_coeditor_code SJ5298
_journal_issue 3
_journal_name_full 'Acta Crystallographica Section E'
_journal_page_first o322
_journal_paper_doi 10.1107/S1600536813002900
_journal_volume 69
_journal_year 2013
_chemical_formula_iupac 'C15 H11 Br O3'
_chemical_formula_moiety 'C15 H11 Br O3'
_chemical_formula_sum 'C15 H11 Br O3'
_chemical_formula_weight 319.15
_chemical_melting_point 378
_chemical_name_systematic
;
3-(2-Bromoacetyl)phenyl benzoate
;
_space_group_IT_number 14
_symmetry_cell_setting monoclinic
_symmetry_space_group_name_Hall '-P 2yn'
_symmetry_space_group_name_H-M 'P 1 21/n 1'
_atom_sites_solution_hydrogens geom
_atom_sites_solution_primary direct
_atom_sites_solution_secondary difmap
_audit_creation_method SHELXL-97
_cell_angle_alpha 90.00
_cell_angle_beta 90.859(2)
_cell_angle_gamma 90.00
_cell_formula_units_Z 4
_cell_length_a 12.5055(4)
_cell_length_b 5.4409(2)
_cell_length_c 19.5178(6)
_cell_measurement_reflns_used 2344
_cell_measurement_temperature 296(2)
_cell_measurement_theta_max 25.00
_cell_measurement_theta_min 1.92
_cell_volume 1327.86(8)
_computing_cell_refinement 'SAINT (Bruker, 2001)'
_computing_data_collection 'SMART (Bruker, 2001)'
_computing_data_reduction 'SAINT (Bruker, 2001)'
_computing_molecular_graphics 'ORTEP-3 for Windows (Farrugia, 2012)'
_computing_publication_material 'SHELXL97 (Sheldrick, 2008)'
_computing_structure_refinement 'SHELXL97 (Sheldrick, 2008)'
_computing_structure_solution 'SHELXS97 (Sheldrick, 2008)'
_diffrn_ambient_temperature 296(2)
_diffrn_measured_fraction_theta_full 0.998
_diffrn_measured_fraction_theta_max 0.998
_diffrn_measurement_device_type 'Bruker SMART CCD area-detector'
_diffrn_measurement_method '\w and \f scans'
_diffrn_radiation_monochromator graphite
_diffrn_radiation_source 'fine-focus sealed tube'
_diffrn_radiation_type MoK\a
_diffrn_radiation_wavelength 0.71073
_diffrn_reflns_av_R_equivalents 0.0327
_diffrn_reflns_av_sigmaI/netI 0.0265
_diffrn_reflns_limit_h_max 14
_diffrn_reflns_limit_h_min -14
_diffrn_reflns_limit_k_max 6
_diffrn_reflns_limit_k_min -6
_diffrn_reflns_limit_l_max 23
_diffrn_reflns_limit_l_min -23
_diffrn_reflns_number 11209
_diffrn_reflns_theta_full 25.00
_diffrn_reflns_theta_max 25.00
_diffrn_reflns_theta_min 1.92
_diffrn_standards_number 0
_exptl_absorpt_coefficient_mu 3.096
_exptl_absorpt_correction_T_max 1.0000
_exptl_absorpt_correction_T_min 0.7700
_exptl_absorpt_correction_type multi-scan
_exptl_absorpt_process_details '(SADABS; Sheldrick, 2007)'
_exptl_crystal_colour colourless
_exptl_crystal_density_diffrn 1.596
_exptl_crystal_density_method 'not measured'
_exptl_crystal_description plate
_exptl_crystal_F_000 640
_exptl_crystal_size_max 0.24
_exptl_crystal_size_mid 0.20
_exptl_crystal_size_min 0.12
_refine_diff_density_max 0.365
_refine_diff_density_min -0.622
_refine_ls_extinction_method none
_refine_ls_goodness_of_fit_ref 1.050
_refine_ls_hydrogen_treatment constr
_refine_ls_matrix_type full
_refine_ls_number_parameters 172
_refine_ls_number_reflns 2344
_refine_ls_number_restraints 0
_refine_ls_restrained_S_all 1.050
_refine_ls_R_factor_all 0.0437
_refine_ls_R_factor_gt 0.0331
_refine_ls_shift/su_max 0.001
_refine_ls_shift/su_mean 0.000
_refine_ls_structure_factor_coef Fsqd
_refine_ls_weighting_details 'calc w=1/[\s^2^(Fo^2^)+(0.0489P)^2^+0.8292P] where P=(Fo^2^+2Fc^2^)/3'
_refine_ls_weighting_scheme calc
_refine_ls_wR_factor_gt 0.0889
_refine_ls_wR_factor_ref 0.0924
_reflns_number_gt 1929
_reflns_number_total 2344
_reflns_threshold_expression I>2\s(I)
_cod_data_source_file sj5298.cif
_cod_data_source_block I
_cod_original_sg_symbol_H-M 'P 21/n'
_cod_database_code 2237556
_cod_database_fobs_code 2237556

loop_
_symmetry_equiv_pos_as_xyz
'x, y, z'
'-x+1/2, y+1/2, -z+1/2'
'-x, -y, -z'
'x-1/2, -y-1/2, z-1/2'

loop_
_atom_site_type_symbol
_atom_site_label
_atom_site_fract_x
_atom_site_fract_y
_atom_site_fract_z
_atom_site_U_iso_or_equiv
_atom_site_adp_type
_atom_site_calc_flag
_atom_site_refinement_flags
_atom_site_occupancy
_atom_site_symmetry_multiplicity
Br Br1 0.93093(3) -0.55127(7) 0.763352(16) 0.05813(16) Uani d . 1 1
O O1 0.57395(15) 0.2166(4) 0.92902(10) 0.0458(5) Uani d . 1 1
O O2 1.00505(17) -0.2020(5) 0.87494(14) 0.0697(7) Uani d . 1 1
O O3 0.5845(2) 0.5101(5) 0.84970(16) 0.0724(8) Uani d . 1 1
C C1 0.8494(2) -0.3090(7) 0.81046(16) 0.0524(8) Uani d . 1 1
H H1A 0.8210 -0.1928 0.7772 0.063 Uiso calc R 1 1
H H1B 0.7893 -0.3891 0.8319 0.063 Uiso calc R 1 1
C C2 0.9115(2) -0.1696(6) 0.86438(15) 0.0410(7) Uani d . 1 1
C C3 0.8497(2) 0.0154(5) 0.90374(14) 0.0371(7) Uani d . 1 1
C C4 0.7386(2) 0.0330(6) 0.89847(14) 0.0378(6) Uani d . 1 1
H H4 0.7002 -0.0766 0.8710 0.045 Uiso calc R 1 1
C C5 0.6866(2) 0.2118(6) 0.93378(14) 0.0396(7) Uani d . 1 1
C C6 0.7396(3) 0.3758(6) 0.97553(16) 0.0489(8) Uani d . 1 1
H H6 0.7025 0.4965 0.9991 0.059 Uiso calc R 1 1
C C7 0.8502(3) 0.3567(7) 0.98166(16) 0.0519(8) Uani d . 1 1
H H7 0.8878 0.4647 1.0100 0.062 Uiso calc R 1 1
C C8 0.9040(2) 0.1796(6) 0.94613(14) 0.0438(7) Uani d . 1 1
H H8 0.9780 0.1693 0.9505 0.053 Uiso calc R 1 1
C C9 0.5314(2) 0.3695(6) 0.88120(16) 0.0430(7) Uani d . 1 1
C C10 0.4140(2) 0.3355(6) 0.87324(15) 0.0392(7) Uani d . 1 1
C C11 0.3575(3) 0.5030(6) 0.83355(19) 0.0564(9) Uani d . 1 1
H H11 0.3929 0.6327 0.8127 0.068 Uiso calc R 1 1
C C12 0.2485(3) 0.4773(7) 0.8249(2) 0.0626(10) Uani d . 1 1
H H12 0.2102 0.5922 0.7992 0.075 Uiso calc R 1 1
C C13 0.1965(3) 0.2843(7) 0.85389(17) 0.0553(9) Uani d . 1 1
H H13 0.1231 0.2664 0.8473 0.066 Uiso calc R 1 1
C C14 0.2517(3) 0.1179(7) 0.89246(18) 0.0546(9) Uani d . 1 1
H H14 0.2158 -0.0137 0.9120 0.066 Uiso calc R 1 1
C C15 0.3611(2) 0.1427(6) 0.90285(16) 0.0476(7) Uani d . 1 1
H H15 0.3984 0.0294 0.9297 0.057 Uiso calc R 1 1

loop_
_atom_site_aniso_label
_atom_site_aniso_U_11
_atom_site_aniso_U_22
_atom_site_aniso_U_33
_atom_site_aniso_U_12
_atom_site_aniso_U_13
_atom_site_aniso_U_23
Br1 0.0559(2) 0.0682(3) 0.0502(2) 0.01670(17) -0.00215(15) -0.00925(17)
O1 0.0314(10) 0.0549(13) 0.0512(12) 0.0049(10) 0.0054(9) 0.0110(10)
O2 0.0332(13) 0.0820(19) 0.0935(18) 0.0101(12) -0.0161(11) -0.0277(15)
O3 0.0443(13) 0.0693(17) 0.103(2) -0.0134(12) -0.0088(13) 0.0430(16)
C1 0.0366(16) 0.069(2) 0.0517(17) 0.0138(16) -0.0050(13) -0.0151(17)
C2 0.0282(15) 0.0483(18) 0.0463(16) -0.0014(13) -0.0045(12) 0.0000(15)
C3 0.0308(14) 0.0420(17) 0.0384(15) -0.0019(12) -0.0043(12) 0.0032(12)
C4 0.0319(14) 0.0423(16) 0.0391(15) -0.0034(13) -0.0045(12) 0.0002(13)
C5 0.0318(14) 0.0472(18) 0.0400(15) 0.0001(13) 0.0014(12) 0.0079(14)
C6 0.055(2) 0.0480(18) 0.0440(17) 0.0006(16) 0.0034(14) -0.0049(15)
C7 0.054(2) 0.055(2) 0.0466(17) -0.0136(17) -0.0107(14) -0.0067(16)
C8 0.0349(15) 0.0523(19) 0.0440(16) -0.0076(14) -0.0085(13) 0.0005(15)
C9 0.0398(16) 0.0384(16) 0.0510(17) 0.0032(14) 0.0036(14) 0.0030(15)
C10 0.0353(15) 0.0350(16) 0.0474(16) 0.0028(13) 0.0029(12) -0.0009(14)
C11 0.0446(18) 0.054(2) 0.071(2) 0.0005(16) 0.0005(16) 0.0201(18)
C12 0.049(2) 0.067(2) 0.071(2) 0.0112(18) -0.0079(17) 0.0168(19)
C13 0.0350(16) 0.067(2) 0.064(2) 0.0000(16) -0.0008(15) 0.0002(19)
C14 0.0405(18) 0.054(2) 0.069(2) -0.0080(16) 0.0076(15) 0.0077(18)
C15 0.0416(17) 0.0445(18) 0.0568(18) 0.0030(15) 0.0028(14) 0.0060(16)

loop_
_atom_type_symbol
_atom_type_description
_atom_type_scat_dispersion_real
_atom_type_scat_dispersion_imag
_atom_type_scat_source
C C 0.0033 0.0016 'International Tables Vol C Tables 4.2.6.8 and 6.1.1.4'
H H 0.0000 0.0000 'International Tables Vol C Tables 4.2.6.8 and 6.1.1.4'
O O 0.0106 0.0060 'International Tables Vol C Tables 4.2.6.8 and 6.1.1.4'
Br Br -0.2901 2.4595 'International Tables Vol C Tables 4.2.6.8 and 6.1.1.4'

loop_
_geom_angle_atom_site_label_1
_geom_angle_atom_site_label_2
_geom_angle_atom_site_label_3
_geom_angle
C9 O1 C5 116.0(2)
C2 C1 Br1 114.3(2)
C2 C1 H1A 108.7
Br1 C1 H1A 108.7
C2 C1 H1B 108.7
Br1 C1 H1B 108.7
H1A C1 H1B 107.6
O2 C2 C3 121.6(3)
O2 C2 C1 122.6(3)
C3 C2 C1 115.8(2)
C8 C3 C4 118.5(3)
C8 C3 C2 119.3(3)
C4 C3 C2 122.2(3)
C5 C4 C3 119.6(3)
C5 C4 H4 120.2
C3 C4 H4 120.2
C4 C5 C6 122.4(3)
C4 C5 O1 117.6(3)
C6 C5 O1 120.0(3)
C5 C6 C7 118.3(3)
C5 C6 H6 120.9
C7 C6 H6 120.9
C8 C7 C6 120.3(3)
C8 C7 H7 119.8
C6 C7 H7 119.8
C7 C8 C3 121.0(3)
C7 C8 H8 119.5
C3 C8 H8 119.5
O3 C9 O1 122.3(3)
O3 C9 C10 125.8(3)
O1 C9 C10 111.9(3)
C15 C10 C11 119.6(3)
C15 C10 C9 122.2(3)
C11 C10 C9 118.2(3)
C12 C11 C10 119.8(3)
C12 C11 H11 120.1
C10 C11 H11 120.1
C13 C12 C11 120.4(3)
C13 C12 H12 119.8
C11 C12 H12 119.8
C14 C13 C12 120.1(3)
C14 C13 H13 120.0
C12 C13 H13 120.0
C13 C14 C15 120.5(3)
C13 C14 H14 119.7
C15 C14 H14 119.7
C10 C15 C14 119.6(3)
C10 C15 H15 120.2
C14 C15 H15 120.2

loop_
_geom_bond_atom_site_label_1
_geom_bond_atom_site_label_2
_geom_bond_distance
Br1 C1 1.910(3)
O1 C9 1.353(4)
O1 C5 1.411(3)
O2 C2 1.198(3)
O3 C9 1.191(4)
C1 C2 1.503(4)
C1 H1A 0.9700
C1 H1B 0.9700
C2 C3 1.489(4)
C3 C8 1.388(4)
C3 C4 1.395(4)
C4 C5 1.363(4)
C4 H4 0.9300
C5 C6 1.372(4)
C6 C7 1.390(4)
C6 H6 0.9300
C7 C8 1.370(5)
C7 H7 0.9300
C8 H8 0.9300
C9 C10 1.485(4)
C10 C15 1.372(4)
C10 C11 1.384(4)
C11 C12 1.378(5)
C11 H11 0.9300
C12 C13 1.362(5)
C12 H12 0.9300
C13 C14 1.359(5)
C13 H13 0.9300
C14 C15 1.387(4)
C14 H14 0.9300
C15 H15 0.9300

loop_
_geom_hbond_atom_site_label_D
_geom_hbond_atom_site_label_H
_geom_hbond_atom_site_label_A
_geom_hbond_site_symmetry_A
_geom_hbond_distance_DH
_geom_hbond_distance_HA
_geom_hbond_distance_DA
_geom_hbond_angle_DHA
_geom_hbond_publ_flag
C4 H4 O3 1_545 0.93 2.702 3.557(4) 153 yes
C1 H1B O3 1_545 0.97 2.646 3.550(4) 155 yes
C6 H6 Cg2 3_665 0.93 2.88 3.627(3) 138 yes

loop_
_geom_torsion_atom_site_label_1
_geom_torsion_atom_site_label_2
_geom_torsion_atom_site_label_3
_geom_torsion_atom_site_label_4
_geom_torsion
Br1 C1 C2 O2 2.7(5)
Br1 C1 C2 C3 -178.1(2)
O2 C2 C3 C8 9.9(5)
C1 C2 C3 C8 -169.3(3)
O2 C2 C3 C4 -171.4(3)
C1 C2 C3 C4 9.4(4)
C8 C3 C4 C5 1.1(4)
C2 C3 C4 C5 -177.6(3)
C3 C4 C5 C6 -0.8(4)
C3 C4 C5 O1 -177.6(2)
C9 O1 C5 C4 -95.2(3)
C9 O1 C5 C6 87.9(3)
C4 C5 C6 C7 -0.1(5)
O1 C5 C6 C7 176.6(3)
C5 C6 C7 C8 0.7(5)
C6 C7 C8 C3 -0.3(5)
C4 C3 C8 C7 -0.6(4)
C2 C3 C8 C7 178.2(3)
C5 O1 C9 O3 -7.3(5)
C5 O1 C9 C10 171.8(2)
O3 C9 C10 C15 168.8(3)
O1 C9 C10 C15 -10.3(4)
O3 C9 C10 C11 -10.1(5)
O1 C9 C10 C11 170.8(3)
C15 C10 C11 C12 1.0(5)
C9 C10 C11 C12 179.9(3)
C10 C11 C12 C13 -1.6(6)
C11 C12 C13 C14 1.1(6)
C12 C13 C14 C15 0.1(6)
C11 C10 C15 C14 0.2(5)
C9 C10 C15 C14 -178.7(3)
C13 C14 C15 C10 -0.7(5)

loop_
_cod_related_entry_id
_cod_related_entry_database
_cod_related_entry_code
1 ChemSpider 220750
